data_2017200
loop_
_publ_author_name
'Cuervo, Paola'
'Abon\'ia, Rodrigo'
'Cobo, Justo'
'Glidewell, Christopher'

_publ_section_title
;Conformational and configurational disorder in
 6-(3,4,5-trimethoxyphenyl)-6,7-dihydro-5<i>H</i>-1,3-dioxolo[4,5-<i>g</i>]quinolin-8(5<i>H</i>)-one
 and
 6-(1,3-benzodioxol-5-yl)-6,7-dihydro-5<i>H</i>-1,3-dioxolo[4,5-<i>g</i>]quinolin-8-one:
 a hydrogen-bonded chain of rings and \p-stacked hydrogen-bonded chains
;
_journal_coeditor_code SK3325
_journal_issue 7
_journal_name_full 'Acta Crystallographica Section C'
_journal_page_first o326
_journal_page_last o330
_journal_paper_doi 10.1107/S0108270109019556
_journal_volume 65
_journal_year 2009
_chemical_formula_iupac 'C17 H13 N O5'
_chemical_formula_moiety 'C17 H13 N O5'
_chemical_formula_sum 'C17 H13 N O5'
_chemical_formula_weight 311.28
_chemical_name_systematic
;
6-(1,3-benzodioxol-5-yl)-6,7-dihydro-5<i>H</i>-1,3-
dioxolo[4,5-<i>g</i>]quinolin-8-one
;
_space_group_IT_number 14
_symmetry_cell_setting monoclinic
_symmetry_space_group_name_Hall '-P 2yn'
_symmetry_space_group_name_H-M 'P 1 21/n 1'
_atom_sites_solution_hydrogens geom
_atom_sites_solution_primary direct
_atom_sites_solution_secondary difmap
_cell_angle_alpha 90.00
_cell_angle_beta 103.7580(13)
_cell_angle_gamma 90.00
_cell_formula_units_Z 4
_cell_length_a 12.9403(4)
_cell_length_b 7.1310(2)
_cell_length_c 14.7736(7)
_cell_measurement_reflns_used 3079
_cell_measurement_temperature 120(2)
_cell_measurement_theta_max 27.85
_cell_measurement_theta_min 3.19
_cell_volume 1324.15(8)
_computing_cell_refinement 'DIRAX/LSQ (Duisenberg <i>et al.</i>,  2000)'
_computing_data_collection 'COLLECT (Hooft, 1999)'
_computing_data_reduction 'EVALCCD (Duisenberg <i>et al.</i>,  2003)'
_computing_molecular_graphics 'PLATON (Spek, 2009)'
_computing_publication_material 'SHELXL97 (Sheldrick, 2008) and PLATON (Spek, 2009)'
_computing_structure_refinement 'SHELXL97 (Sheldrick, 2008)'
_computing_structure_solution 'SHELXS97 (Sheldrick, 2008)'
_diffrn_ambient_temperature 120(2)
_diffrn_detector_area_resol_mean 9.091
_diffrn_measured_fraction_theta_full 0.999
_diffrn_measured_fraction_theta_max 0.976
_diffrn_measurement_device_type 'Bruker--Nonius KappaCCD'
_diffrn_measurement_method '\f & \w scans'
_diffrn_radiation_monochromator graphite
_diffrn_radiation_source 'Bruker-Nonius FR591 rotating anode'
_diffrn_radiation_type 'Mo K\a'
_diffrn_radiation_wavelength 0.71073
_diffrn_reflns_av_R_equivalents 0.0901
_diffrn_reflns_av_sigmaI/netI 0.0613
_diffrn_reflns_limit_h_max 16
_diffrn_reflns_limit_h_min -16
_diffrn_reflns_limit_k_max 9
_diffrn_reflns_limit_k_min -9
_diffrn_reflns_limit_l_max 19
_diffrn_reflns_limit_l_min -19
_diffrn_reflns_number 22707
_diffrn_reflns_theta_full 27.51
_diffrn_reflns_theta_max 27.85
_diffrn_reflns_theta_min 3.19
_diffrn_standards_decay_% 0
_diffrn_standards_number 0
_exptl_absorpt_coefficient_mu 0.117
_exptl_absorpt_correction_T_max 0.988
_exptl_absorpt_correction_T_min 0.971
_exptl_absorpt_correction_type multi-scan
_exptl_absorpt_process_details '(SADABS; Sheldrick, 2003)'
_exptl_crystal_colour yellow
_exptl_crystal_density_diffrn 1.561
_exptl_crystal_density_method 'not measured'
_exptl_crystal_description block
_exptl_crystal_F_000 648
_exptl_crystal_size_max 0.17
_exptl_crystal_size_mid 0.12
_exptl_crystal_size_min 0.10
_refine_diff_density_max 0.259
_refine_diff_density_min -0.250
_refine_ls_extinction_method none
_refine_ls_goodness_of_fit_ref 1.042
_refine_ls_hydrogen_treatment mixed
_refine_ls_matrix_type full
_refine_ls_number_parameters 284
_refine_ls_number_reflns 3079
_refine_ls_number_restraints 83
_refine_ls_restrained_S_all 1.030
_refine_ls_R_factor_all 0.0863
_refine_ls_R_factor_gt 0.0512
_refine_ls_shift/su_max 0.001
_refine_ls_shift/su_mean 0.000
_refine_ls_structure_factor_coef Fsqd
_refine_ls_weighting_details 'w=1/[\s^2^(Fo^2^)+(0.0483P)^2^+0.6647P] where P=(Fo^2^+2Fc^2^)/3'
_refine_ls_weighting_scheme calc
_refine_ls_wR_factor_gt 0.1136
_refine_ls_wR_factor_ref 0.1284
_reflns_number_gt 2143
_reflns_number_total 3079
_reflns_threshold_expression I>2\s(I)
_cod_data_source_file sk3325.cif
_cod_data_source_block II
_cod_depositor_comments
;
The following automatic conversions were performed:
'_exptl_absorpt_correction_type' value 'Multi-scan' changed to
'multi-scan' according to
'/home/saulius/struct/CIF-dictionaries/cif_core.dic' dictionary named
'cif_core.dic' version 2.4.1 from 2010-06-29.

Automatic conversion script
Id: cif_fix_enum 1527 2010-12-29 10:47:43Z saulius 

The following automatic conversions were performed:

'_exptl_absorpt_correction_type' value 'Multi-scan' changed to
'multi-scan' according to
/home/saulius/struct/CIF-dictionaries/cif_core.dic dictionary named
'cif_core.dic' version 2.4.1 from 2010-06-29.

Automatic conversion script
Id: cif_fix_values 1715 2011-07-08 13:25:40Z adriana 
;
_cod_original_sg_symbol_H-M 'P 21/n'
_cod_database_code 2017200
_cod_database_fobs_code 2017200

loop_
_symmetry_equiv_pos_as_xyz
'x, y, z'
'x+1/2, -y+1/2, z+1/2'
'-x, -y, -z'
'-x-1/2, y-1/2, -z-1/2'

loop_
_atom_site_type_symbol
_atom_site_label
_atom_site_fract_x
_atom_site_fract_y
_atom_site_fract_z
_atom_site_U_iso_or_equiv
_atom_site_adp_type
_atom_site_calc_flag
_atom_site_refinement_flags
_atom_site_occupancy
_atom_site_disorder_assembly
_atom_site_disorder_group
O O11 1.1524(5) 0.6736(7) 0.7198(10) 0.0317(5) Uani d PD 0.866(4) A 1
C C12 1.2027(4) 0.4975(7) 0.7424(7) 0.0340(8) Uani d PD 0.866(4) A 1
H H12A 1.2129 0.4719 0.8098 0.041 Uiso calc PR 0.866(4) A 1
H H12B 1.2732 0.4973 0.7273 0.041 Uiso calc PR 0.866(4) A 1
O O13 1.1351(3) 0.3559(6) 0.6885(4) 0.0288(8) Uani d PD 0.866(4) A 1
C C13A 1.0435(4) 0.4458(5) 0.6445(6) 0.0242(5) Uani d PD 0.866(4) A 1
C C14 0.9548(3) 0.3681(4) 0.5892(6) 0.0240(6) Uani d PD 0.866(4) A 1
H H14 0.9497 0.2372 0.5773 0.029 Uiso calc PR 0.866(4) A 1
C C14A 0.8705(3) 0.4916(4) 0.5504(5) 0.0234(5) Uani d PD 0.866(4) A 1
N N15 0.77953(19) 0.4190(3) 0.4918(2) 0.0245(7) Uani d PD 0.866(4) A 1
H H15 0.773(3) 0.292(2) 0.4968(18) 0.029 Uiso d PD 0.866(4) A 1
C C16 0.68046(17) 0.5229(3) 0.48602(16) 0.0240(6) Uani d PD 0.866(4) A 1
H H16 0.6659 0.5223 0.5495 0.029 Uiso calc PR 0.866(4) A 1
C C17 0.69810(19) 0.7256(3) 0.46146(18) 0.0274(7) Uani d PD 0.866(4) A 1
H H71 0.7055 0.7312 0.3964 0.033 Uiso calc PR 0.866(4) A 1
H H72 0.6348 0.8004 0.4652 0.033 Uiso calc PR 0.866(4) A 1
C C18 0.7948(3) 0.8112(3) 0.5244(3) 0.0253(6) Uani d PD 0.866(4) A 1
C C18A 0.8804(3) 0.6858(4) 0.5680(6) 0.0228(5) Uani d PD 0.866(4) A 1
C C19 0.9758(4) 0.7598(5) 0.6247(9) 0.0247(8) Uani d PD 0.866(4) A 1
H H19 0.9845 0.8908 0.6358 0.030 Uiso calc PR 0.866(4) A 1
C C19A 1.0538(4) 0.6377(5) 0.6623(7) 0.0242(7) Uani d PD 0.866(4) A 1
O O18 0.8002(2) 0.9837(3) 0.5382(3) 0.0323(9) Uani d PD 0.866(4) A 1
O O111 0.3264(3) 0.1434(4) 0.2696(4) 0.0337(7) Uani d PD 0.866(4) A 1
C C112 0.3549(3) -0.0418(4) 0.3049(2) 0.0278(8) Uani d PD 0.866(4) A 1
H H12C 0.2959 -0.0984 0.3276 0.033 Uiso calc PR 0.866(4) A 1
H H12D 0.3699 -0.1228 0.2551 0.033 Uiso calc PR 0.866(4) A 1
O O113 0.4478(4) -0.0252(5) 0.3798(6) 0.0428(6) Uani d PD 0.866(4) A 1
C C13B 0.4827(3) 0.1563(5) 0.3770(4) 0.0284(5) Uani d PD 0.866(4) A 1
C C114 0.5700(2) 0.2372(4) 0.4340(2) 0.0290(9) Uani d PD 0.866(4) A 1
H H114 0.6168 0.1668 0.4811 0.035 Uiso calc PR 0.866(4) A 1
C C115 0.58789(18) 0.4274(3) 0.42058(17) 0.0245(7) Uani d PD 0.866(4) A 1
C C116 0.5176(3) 0.5251(4) 0.3508(2) 0.0290(10) Uani d PD 0.866(4) A 1
H H116 0.5310 0.6537 0.3414 0.035 Uiso calc PR 0.866(4) A 1
C C117 0.4276(5) 0.4399(6) 0.2939(7) 0.0298(5) Uani d PD 0.866(4) A 1
H H117 0.3800 0.5076 0.2462 0.036 Uiso calc PR 0.866(4) A 1
C C17A 0.4118(4) 0.2556(5) 0.3103(5) 0.0251(5) Uani d PD 0.866(4) A 1
O O21 1.157(4) 0.654(5) 0.720(6) 0.0317(5) Uani d PD 0.134(4) A 2
C C22 1.208(3) 0.478(5) 0.739(5) 0.0340(8) Uani d PD 0.134(4) A 2
H H22A 1.2341 0.4607 0.8071 0.041 Uiso calc PR 0.134(4) A 2
H H22B 1.2699 0.4718 0.7103 0.041 Uiso calc PR 0.134(4) A 2
O O23 1.1315(18) 0.335(4) 0.700(3) 0.0288(8) Uani d PD 0.134(4) A 2
C C23A 1.046(2) 0.427(3) 0.645(4) 0.0242(5) Uani d PD 0.134(4) A 2
C C24 0.955(2) 0.349(3) 0.594(4) 0.0240(6) Uani d PD 0.134(4) A 2
H H24 0.9483 0.2176 0.5851 0.029 Uiso calc PR 0.134(4) A 2
C C24A 0.8718(17) 0.474(2) 0.555(3) 0.0234(5) Uani d PD 0.134(4) A 2
N N25 0.7741(12) 0.3988(16) 0.5099(16) 0.0245(7) Uani d PD 0.134(4) A 2
H H25 0.781(17) 0.304(16) 0.471(10) 0.029 Uiso d PD 0.134(4) A 2
C C26 0.7032(9) 0.5193(15) 0.4426(8) 0.0240(6) Uani d PD 0.134(4) A 2
H H26 0.7396 0.5475 0.3916 0.029 Uiso calc PR 0.134(4) A 2
C C27 0.6901(11) 0.7041(18) 0.4903(12) 0.0274(7) Uani d PD 0.134(4) A 2
H H73 0.6480 0.7915 0.4438 0.033 Uiso calc PR 0.134(4) A 2
H H74 0.6501 0.6815 0.5386 0.033 Uiso calc PR 0.134(4) A 2
C C28 0.7951(14) 0.7937(17) 0.5348(19) 0.0253(6) Uani d PD 0.134(4) A 2
C C28A 0.8846(19) 0.669(2) 0.568(4) 0.0228(5) Uani d PD 0.134(4) A 2
C C29 0.982(3) 0.743(3) 0.622(6) 0.0247(8) Uani d PD 0.134(4) A 2
H H29 0.9919 0.8737 0.6313 0.030 Uiso calc PR 0.134(4) A 2
C C29A 1.059(2) 0.620(3) 0.660(5) 0.0242(7) Uani d PD 0.134(4) A 2
O O28 0.8081(17) 0.9656(19) 0.526(3) 0.0323(9) Uani d PD 0.134(4) A 2
O O211 0.337(2) 0.112(3) 0.273(3) 0.0337(7) Uani d PD 0.134(4) A 2
C C212 0.360(2) -0.056(3) 0.328(2) 0.0278(8) Uani d PD 0.134(4) A 2
H H22C 0.3063 -0.0760 0.3647 0.033 Uiso calc PR 0.134(4) A 2
H H22D 0.3595 -0.1656 0.2868 0.033 Uiso calc PR 0.134(4) A 2
O O213 0.464(3) -0.033(3) 0.389(4) 0.0428(6) Uani d PD 0.134(4) A 2
C C23B 0.4920(18) 0.150(3) 0.380(2) 0.0284(5) Uani d PD 0.134(4) A 2
C C214 0.5860(15) 0.235(2) 0.4216(19) 0.0290(9) Uani d PD 0.134(4) A 2
H H214 0.6402 0.1691 0.4645 0.035 Uiso calc PR 0.134(4) A 2
C C215 0.5997(11) 0.4219(17) 0.3988(12) 0.0245(7) Uani d PD 0.134(4) A 2
C C216 0.5201(16) 0.511(2) 0.333(2) 0.0290(10) Uani d PD 0.134(4) A 2
H H216 0.5316 0.6357 0.3150 0.035 Uiso calc PR 0.134(4) A 2
C C217 0.424(3) 0.422(4) 0.292(4) 0.0298(5) Uani d PD 0.134(4) A 2
H H217 0.3676 0.4869 0.2506 0.036 Uiso calc PR 0.134(4) A 2
C C27A 0.414(2) 0.240(3) 0.315(3) 0.0251(5) Uani d PD 0.134(4) A 2

loop_
_atom_site_aniso_label
_atom_site_aniso_U_11
_atom_site_aniso_U_22
_atom_site_aniso_U_33
_atom_site_aniso_U_12
_atom_site_aniso_U_13
_atom_site_aniso_U_23
O11 0.0250(10) 0.0238(13) 0.0390(8) 0.0025(10) -0.0072(9) -0.0053(18)
C12 0.0305(13) 0.0225(16) 0.0410(15) 0.0033(10) -0.0070(12) -0.0067(15)
O13 0.0238(8) 0.0214(13) 0.036(2) 0.0014(7) -0.0041(9) 0.0010(10)
C13A 0.0247(10) 0.0223(12) 0.0246(10) 0.0041(9) 0.0043(8) 0.0013(13)
C14 0.0253(10) 0.0186(11) 0.0267(15) -0.0003(9) 0.0036(8) 0.0004(13)
C14A 0.0241(10) 0.0233(11) 0.0223(12) -0.0002(8) 0.0047(8) 0.0006(11)
N15 0.0225(9) 0.0187(9) 0.0294(16) -0.0019(7) 0.0003(9) -0.0014(8)
C16 0.0246(12) 0.0221(11) 0.0240(14) 0.0022(9) 0.0030(10) -0.0024(9)
C17 0.0259(12) 0.0267(12) 0.0273(16) 0.0031(9) 0.0017(11) -0.0013(10)
C18 0.0297(11) 0.0214(11) 0.0240(14) 0.0010(9) 0.0046(9) 0.0015(9)
C18A 0.0246(10) 0.0207(10) 0.0221(10) 0.0004(9) 0.0034(9) -0.0007(12)
C19 0.0251(12) 0.0203(11) 0.0271(14) 0.0010(9) 0.0026(13) -0.0020(15)
C19A 0.0208(11) 0.0251(12) 0.0248(12) -0.0010(9) 0.0016(11) -0.0036(13)
O18 0.0298(9) 0.0201(8) 0.0417(19) 0.0028(7) -0.0021(10) -0.0042(9)
O111 0.0250(12) 0.0237(14) 0.0449(11) -0.0016(11) -0.0066(8) 0.0041(12)
C112 0.0260(11) 0.0260(12) 0.027(2) -0.0005(10) -0.0033(13) 0.0012(12)
O113 0.029(2) 0.0265(9) 0.058(2) -0.0053(10) -0.0194(12) 0.0080(8)
C13B 0.0267(12) 0.0216(10) 0.0339(12) -0.0001(9) 0.0014(10) 0.0016(8)
C114 0.0245(13) 0.0276(11) 0.0312(16) 0.0010(9) -0.0010(12) 0.0035(9)
C115 0.0237(11) 0.0256(10) 0.0229(14) 0.0002(8) 0.0028(10) -0.0008(9)
C116 0.0277(11) 0.0249(11) 0.032(2) -0.0006(9) 0.0026(12) 0.0012(11)
C117 0.0230(11) 0.0309(14) 0.0310(12) -0.0011(10) -0.0022(9) 0.0059(14)
C17A 0.0201(10) 0.0274(12) 0.0258(14) -0.0016(9) 0.0016(8) -0.0021(10)
O21 0.0250(10) 0.0238(13) 0.0390(8) 0.0025(10) -0.0072(9) -0.0053(18)
C22 0.0305(13) 0.0225(16) 0.0410(15) 0.0033(10) -0.0070(12) -0.0067(15)
O23 0.0238(8) 0.0214(13) 0.036(2) 0.0014(7) -0.0041(9) 0.0010(10)
C23A 0.0247(10) 0.0223(12) 0.0246(10) 0.0041(9) 0.0043(8) 0.0013(13)
C24 0.0253(10) 0.0186(11) 0.0267(15) -0.0003(9) 0.0036(8) 0.0004(13)
C24A 0.0241(10) 0.0233(11) 0.0223(12) -0.0002(8) 0.0047(8) 0.0006(11)
N25 0.0225(9) 0.0187(9) 0.0294(16) -0.0019(7) 0.0003(9) -0.0014(8)
C26 0.0246(12) 0.0221(11) 0.0240(14) 0.0022(9) 0.0030(10) -0.0024(9)
C27 0.0259(12) 0.0267(12) 0.0273(16) 0.0031(9) 0.0017(11) -0.0013(10)
C28 0.0297(11) 0.0214(11) 0.0240(14) 0.0010(9) 0.0046(9) 0.0015(9)
C28A 0.0246(10) 0.0207(10) 0.0221(10) 0.0004(9) 0.0034(9) -0.0007(12)
C29 0.0251(12) 0.0203(11) 0.0271(14) 0.0010(9) 0.0026(13) -0.0020(15)
C29A 0.0208(11) 0.0251(12) 0.0248(12) -0.0010(9) 0.0016(11) -0.0036(13)
O28 0.0298(9) 0.0201(8) 0.0417(19) 0.0028(7) -0.0021(10) -0.0042(9)
O211 0.0250(12) 0.0237(14) 0.0449(11) -0.0016(11) -0.0066(8) 0.0041(12)
C212 0.0260(11) 0.0260(12) 0.027(2) -0.0005(10) -0.0033(13) 0.0012(12)
O213 0.029(2) 0.0265(9) 0.058(2) -0.0053(10) -0.0194(12) 0.0080(8)
C23B 0.0267(12) 0.0216(10) 0.0339(12) -0.0001(9) 0.0014(10) 0.0016(8)
C214 0.0245(13) 0.0276(11) 0.0312(16) 0.0010(9) -0.0010(12) 0.0035(9)
C215 0.0237(11) 0.0256(10) 0.0229(14) 0.0002(8) 0.0028(10) -0.0008(9)
C216 0.0277(11) 0.0249(11) 0.032(2) -0.0006(9) 0.0026(12) 0.0012(11)
C217 0.0230(11) 0.0309(14) 0.0310(12) -0.0011(10) -0.0022(9) 0.0059(14)
C27A 0.0201(10) 0.0274(12) 0.0258(14) -0.0016(9) 0.0016(8) -0.0021(10)

loop_
_atom_type_symbol
_atom_type_description
_atom_type_scat_dispersion_real
_atom_type_scat_dispersion_imag
_atom_type_scat_source
C C 0.0033 0.0016 'International Tables Vol C Tables 4.2.6.8 and 6.1.1.4'
H H 0.0000 0.0000 'International Tables Vol C Tables 4.2.6.8 and 6.1.1.4'
N N 0.0061 0.0033 'International Tables Vol C Tables 4.2.6.8 and 6.1.1.4'
O O 0.0106 0.0060 'International Tables Vol C Tables 4.2.6.8 and 6.1.1.4'

loop_
_geom_angle_atom_site_label_1
_geom_angle_atom_site_label_2
_geom_angle_atom_site_label_3
_geom_angle_site_symmetry_1
_geom_angle_site_symmetry_3
_geom_angle
_geom_angle_publ_flag
C19A O11 C12 . . 106.63(15) ?
O11 C12 O13 . . 107.82(19) ?
O11 C12 H12A . . 110.1 ?
O13 C12 H12A . . 110.1 ?
O11 C12 H12B . . 110.1 ?
O13 C12 H12B . . 110.1 ?
H12A C12 H12B . . 108.5 ?
C13A O13 C12 . . 106.07(19) ?
C14 C13A O13 . . 127.38(19) ?
C14 C13A C19A . . 122.90(18) ?
O13 C13A C19A . . 109.70(17) ?
C13A C14 C14A . . 116.77(18) ?
C13A C14 H14 . . 121.6 ?
C14A C14 H14 . . 121.6 ?
N15 C14A C18A . . 120.65(18) ?
N15 C14A C14 . . 118.70(18) ?
C18A C14A C14 . . 120.61(18) ?
C14A N15 C16 . . 116.7(2) ?
C14A N15 H15 . . 114(2) ?
C16 N15 H15 . . 114(2) ?
N15 C16 C115 . . 111.02(18) ?
N15 C16 C17 . . 108.4(2) ?
C115 C16 C17 . . 114.65(18) ?
N15 C16 H16 . . 107.5 ?
C115 C16 H16 . . 107.5 ?
C17 C16 H16 . . 107.5 ?
C18 C17 C16 . . 112.94(19) ?
C18 C17 H71 . . 109.0 ?
C16 C17 H71 . . 109.0 ?
C18 C17 H72 . . 109.0 ?
C16 C17 H72 . . 109.0 ?
H71 C17 H72 . . 107.8 ?
O18 C18 C18A . . 121.9(2) ?
O18 C18 C17 . . 120.62(19) ?
C18A C18 C17 . . 117.44(17) ?
C14A C18A C19 . . 120.22(18) ?
C14A C18A C18 . . 119.83(19) ?
C19 C18A C18 . . 119.88(18) ?
C19A C19 C18A . . 117.62(18) ?
C19A C19 H19 . . 121.2 ?
C18A C19 H19 . . 121.2 ?
C19 C19A O11 . . 128.77(18) ?
C19 C19A C13A . . 121.85(18) ?
O11 C19A C13A . . 109.37(17) ?
C17A O111 C112 . . 105.37(16) ?
O113 C112 O111 . . 107.49(18) ?
O113 C112 H12C . . 110.2 ?
O111 C112 H12C . . 110.2 ?
O113 C112 H12D . . 110.2 ?
O111 C112 H12D . . 110.2 ?
H12C C112 H12D . . 108.5 ?
C13B O113 C112 . . 106.03(18) ?
C114 C13B C17A . . 122.61(19) ?
C114 C13B O113 . . 127.5(2) ?
C17A C13B O113 . . 109.79(18) ?
C13B C114 C115 . . 117.53(19) ?
C13B C114 H114 . . 121.2 ?
C115 C114 H114 . . 121.2 ?
C116 C115 C114 . . 119.40(19) ?
C116 C115 C16 . . 121.89(18) ?
C114 C115 C16 . . 118.63(19) ?
C115 C116 C117 . . 122.11(19) ?
C115 C116 H116 . . 118.9 ?
C117 C116 H116 . . 118.9 ?
C17A C117 C116 . . 116.8(2) ?
C17A C117 H117 . . 121.6 ?
C116 C117 H117 . . 121.6 ?
C117 C17A C13B . . 121.49(19) ?
C117 C17A O111 . . 128.41(18) ?
C13B C17A O111 . . 110.05(17) ?
C29A O21 C22 . . 106.5(4) ?
O21 C22 O23 . . 107.6(6) ?
O21 C22 H22A . . 110.2 ?
O23 C22 H22A . . 110.2 ?
O21 C22 H22B . . 110.2 ?
O23 C22 H22B . . 110.2 ?
H22A C22 H22B . . 108.5 ?
C23A O23 C22 . . 105.8(5) ?
C24 C23A O23 . . 127.1(6) ?
C24 C23A C29A . . 122.9(3) ?
O23 C23A C29A . . 109.5(4) ?
C23A C24 C24A . . 116.8(4) ?
C23A C24 H24 . . 121.6 ?
C24A C24 H24 . . 121.6 ?
N25 C24A C28A . . 120.8(4) ?
N25 C24A C24 . . 118.3(4) ?
C28A C24A C24 . . 120.5(3) ?
C24A N25 C26 . . 116.8(7) ?
C24A N25 H25 . . 112(10) ?
C26 N25 H25 . . 99(10) ?
N25 C26 C215 . . 111.8(5) ?
N25 C26 C27 . . 108.4(5) ?
C215 C26 C27 . . 114.3(5) ?
N25 C26 H26 . . 107.3 ?
C215 C26 H26 . . 107.3 ?
C27 C26 H26 . . 107.3 ?
C28 C27 C26 . . 112.5(5) ?
C28 C27 H73 . . 109.1 ?
C26 C27 H73 . . 109.1 ?
C28 C27 H74 . . 109.1 ?
C26 C27 H74 . . 109.1 ?
H73 C27 H74 . . 107.8 ?
O28 C28 C28A . . 121.5(7) ?
O28 C28 C27 . . 120.0(5) ?
C28A C28 C27 . . 116.9(4) ?
C24A C28A C29 . . 120.3(3) ?
C24A C28A C28 . . 120.0(3) ?
C29 C28A C28 . . 119.5(5) ?
C29A C29 C28A . . 117.6(4) ?
C29A C29 H29 . . 121.2 ?
C28A C29 H29 . . 121.2 ?
C29 C29A O21 . . 128.6(5) ?
C29 C29A C23A . . 121.8(3) ?
O21 C29A C23A . . 109.4(3) ?
C27A O211 C212 . . 105.3(5) ?
O213 C212 O211 . . 107.5(5) ?
O213 C212 H22C . . 110.2 ?
O211 C212 H22C . . 110.2 ?
O213 C212 H22D . . 110.2 ?
O211 C212 H22D . . 110.2 ?
H22C C212 H22D . . 108.5 ?
C23B O213 C212 . . 106.2(4) ?
C214 C23B C27A . . 122.6(4) ?
C214 C23B O213 . . 127.5(5) ?
C27A C23B O213 . . 109.8(3) ?
C23B C214 C215 . . 117.6(4) ?
C23B C214 H214 . . 121.2 ?
C215 C214 H214 . . 121.2 ?
C216 C215 C214 . . 119.3(3) ?
C216 C215 C26 . . 121.6(4) ?
C214 C215 C26 . . 119.1(4) ?
C215 C216 C217 . . 122.1(4) ?
C215 C216 H216 . . 119.0 ?
C217 C216 H216 . . 119.0 ?
C27A C217 C216 . . 116.8(4) ?
C27A C217 H217 . . 121.6 ?
C216 C217 H217 . . 121.6 ?
C217 C27A C23B . . 121.4(3) ?
C217 C27A O211 . . 128.2(6) ?
C23B C27A O211 . . 109.9(4) ?

loop_
_geom_bond_atom_site_label_1
_geom_bond_atom_site_label_2
_geom_bond_site_symmetry_2
_geom_bond_distance
_geom_bond_publ_flag
O11 C19A . 1.379(2) ?
O11 C12 . 1.417(2) ?
C12 O13 . 1.444(3) ?
C12 H12A . 0.9900 ?
C12 H12B . 0.9900 ?
O13 C13A . 1.369(3) ?
C13A C14 . 1.358(3) y
C14 C14A . 1.413(3) y
C14A C18A . 1.409(3) y
C18A C19 . 1.419(3) y
C19 C19A . 1.349(3) y
C19A C13A . 1.394(3) y
C14A N15 . 1.385(3) y
C18 C18A . 1.450(3) y
C18 O18 . 1.246(3) y
C14 H14 . 0.9500 ?
N15 C16 . 1.466(3) ?
N15 H15 . 0.911(17) ?
C16 C115 . 1.511(3) ?
C16 C17 . 1.520(3) ?
C16 H16 . 1.0000 ?
C17 C18 . 1.500(3) ?
C17 H71 . 0.9900 ?
C17 H72 . 0.9900 ?
C19 H19 . 0.9500 ?
O111 C17A . 1.381(2) ?
O111 C112 . 1.436(3) ?
C112 O113 . 1.432(3) ?
C112 H12C . 0.9900 ?
C112 H12D . 0.9900 ?
O113 C13B . 1.375(2) ?
C13B C114 . 1.366(3) ?
C13B C17A . 1.373(3) ?
C114 C115 . 1.398(3) ?
C114 H114 . 0.9500 ?
C115 C116 . 1.389(3) ?
C116 C117 . 1.403(3) ?
C116 H116 . 0.9500 ?
C117 C17A . 1.360(3) ?
C117 H117 . 0.9500 ?
O21 C29A . 1.379(4) ?
O21 C22 . 1.418(5) ?
C22 O23 . 1.446(6) ?
C22 H22A . 0.9900 ?
C22 H22B . 0.9900 ?
O23 C23A . 1.371(5) ?
C23A C24 . 1.358(4) ?
C23A C29A . 1.394(4) ?
C24 C24A . 1.415(4) ?
C24 H24 . 0.9500 ?
C24A N25 . 1.387(5) ?
C24A C28A . 1.408(4) ?
N25 C26 . 1.461(6) ?
N25 H25 . 0.90(2) ?
C26 C215 . 1.510(5) ?
C26 C27 . 1.523(5) ?
C26 H26 . 1.0000 ?
C27 C28 . 1.503(5) ?
C27 H73 . 0.9900 ?
C27 H74 . 0.9900 ?
C28 O28 . 1.249(6) ?
C28 C28A . 1.452(5) ?
C28A C29 . 1.420(4) ?
C29 C29A . 1.348(4) ?
C29 H29 . 0.9500 ?
O211 C27A . 1.382(5) ?
O211 C212 . 1.435(5) ?
C212 O213 . 1.432(5) ?
C212 H22C . 0.9900 ?
C212 H22D . 0.9900 ?
O213 C23B . 1.375(4) ?
C23B C214 . 1.367(4) ?
C23B C27A . 1.374(4) ?
C214 C215 . 1.396(5) ?
C214 H214 . 0.9500 ?
C215 C216 . 1.391(5) ?
C216 C217 . 1.402(5) ?
C216 H216 . 0.9500 ?
C217 C27A . 1.361(4) ?
C217 H217 . 0.9500 ?

loop_
_geom_hbond_atom_site_label_D
_geom_hbond_atom_site_label_H
_geom_hbond_atom_site_label_A
_geom_hbond_site_symmetry_A
_geom_hbond_distance_DH
_geom_hbond_distance_HA
_geom_hbond_distance_DA
_geom_hbond_angle_DHA
_geom_hbond_publ_flag
N15 H15 O18 1_545 0.91(2) 2.29(2) 3.176(3) 164(3) y
N25 H25 O28 1_545 0.91(2) 2.54(12) 3.12(2) 122(12) y

loop_
_geom_torsion_atom_site_label_1
_geom_torsion_atom_site_label_2
_geom_torsion_atom_site_label_3
_geom_torsion_atom_site_label_4
_geom_torsion_site_symmetry_1
_geom_torsion_site_symmetry_2
_geom_torsion_site_symmetry_3
_geom_torsion_site_symmetry_4
_geom_torsion
_geom_torsion_publ_flag
C19A O11 C12 O13 . . . . 5.9(10) ?
O11 C12 O13 C13A . . . . -6.5(8) ?
C12 O13 C13A C14 . . . . -177.0(7) ?
C12 O13 C13A C19A . . . . 4.6(8) ?
O13 C13A C14 C14A . . . . -179.1(9) ?
C19A C13A C14 C14A . . . . -0.9(5) ?
C13A C14 C14A N15 . . . . 178.5(6) ?
C13A C14 C14A C18A . . . . 0.9(5) ?
C18A C14A N15 C16 . . . . -28.7(7) ?
C14 C14A N15 C16 . . . . 153.8(5) ?
C14A N15 C16 C115 . . . . -179.5(3) ?
C14A N15 C16 C17 . . . . 53.8(4) ?
N15 C16 C17 C18 . . . . -51.6(4) ?
C115 C16 C17 C18 . . . . -176.3(3) ?
C16 C17 C18 O18 . . . . -153.0(4) ?
C16 C17 C18 C18A . . . . 26.7(5) ?
N15 C14A C18A C19 . . . . -177.1(7) ?
C14 C14A C18A C19 . . . . 0.4(8) ?
N15 C14A C18A C18 . . . . -0.2(10) ?
C14 C14A C18A C18 . . . . 177.3(7) ?
O18 C18 C18A C14A . . . . 179.8(6) ?
C17 C18 C18A C14A . . . . 0.1(8) ?
O18 C18 C18A C19 . . . . -3.2(8) ?
C17 C18 C18A C19 . . . . 177.1(6) ?
C14A C18A C19 C19A . . . . -1.8(10) ?
C18 C18A C19 C19A . . . . -178.7(9) ?
C18A C19 C19A O11 . . . . -179.3(11) ?
C18A C19 C19A C13A . . . . 1.9(10) ?
C12 O11 C19A C19 . . . . 178.0(10) ?
C12 O11 C19A C13A . . . . -3.1(11) ?
C14 C13A C19A C19 . . . . -0.5(9) ?
O13 C13A C19A C19 . . . . 178.0(9) ?
C14 C13A C19A O11 . . . . -179.5(9) ?
O13 C13A C19A O11 . . . . -1.0(10) ?
C17A O111 C112 O113 . . . . 11.3(7) ?
O111 C112 O113 C13B . . . . -10.2(8) ?
C112 O113 C13B C114 . . . . -178.9(5) ?
C112 O113 C13B C17A . . . . 5.2(8) ?
C17A C13B C114 C115 . . . . -2.1(5) ?
O113 C13B C114 C115 . . . . -177.5(7) ?
C13B C114 C115 C116 . . . . -0.1(4) ?
C13B C114 C115 C16 . . . . 176.8(3) ?
N15 C16 C115 C116 . . . . -130.7(3) ?
C17 C16 C115 C116 . . . . -7.4(4) ?
N15 C16 C115 C114 . . . . 52.5(3) ?
C17 C16 C115 C114 . . . . 175.8(3) ?
C114 C115 C116 C117 . . . . 1.1(7) ?
C16 C115 C116 C117 . . . . -175.7(6) ?
C115 C116 C117 C17A . . . . 0.1(9) ?
C116 C117 C17A C13B . . . . -2.4(9) ?
C116 C117 C17A O111 . . . . 174.7(9) ?
C114 C13B C17A C117 . . . . 3.5(8) ?
O113 C13B C17A C117 . . . . 179.6(7) ?
C114 C13B C17A O111 . . . . -174.1(6) ?
O113 C13B C17A O111 . . . . 2.0(8) ?
C112 O111 C17A C117 . . . . 174.4(7) ?
C112 O111 C17A C13B . . . . -8.3(7) ?
C29A O21 C22 O23 . . . . -9(7) ?
O21 C22 O23 C23A . . . . 11(5) ?
C22 O23 C23A C24 . . . . 179(5) ?
C22 O23 C23A C29A . . . . -9(5) ?
O23 C23A C24 C24A . . . . 170(6) ?
C29A C23A C24 C24A . . . . 0(3) ?
C23A C24 C24A N25 . . . . -173(4) ?
C23A C24 C24A C28A . . . . 0(2) ?
C28A C24A N25 C26 . . . . 28(4) ?
C24 C24A N25 C26 . . . . -159(3) ?
C24A N25 C26 C215 . . . . 180.0(18) ?
C24A N25 C26 C27 . . . . -53.1(18) ?
N25 C26 C27 C28 . . . . 53.3(12) ?
C215 C26 C27 C28 . . . . 178.7(10) ?
C26 C27 C28 O28 . . . . 136(3) ?
C26 C27 C28 C28A . . . . -30(3) ?
N25 C24A C28A C29 . . . . 174(5) ?
C24 C24A C28A C29 . . . . 0(5) ?
N25 C24A C28A C28 . . . . -1(6) ?
C24 C24A C28A C28 . . . . -174(5) ?
O28 C28 C28A C24A . . . . -163(5) ?
C27 C28 C28A C24A . . . . 3(5) ?
O28 C28 C28A C29 . . . . 23(5) ?
C27 C28 C28A C29 . . . . -171(4) ?
C24A C28A C29 C29A . . . . -1(6) ?
C28 C28A C29 C29A . . . . 174(6) ?
C28A C29 C29A O21 . . . . -174(7) ?
C28A C29 C29A C23A . . . . 1(7) ?
C22 O21 C29A C29 . . . . 179(7) ?
C22 O21 C29A C23A . . . . 4(7) ?
C24 C23A C29A C29 . . . . -1(6) ?
O23 C23A C29A C29 . . . . -173(6) ?
C24 C23A C29A O21 . . . . 176(6) ?
O23 C23A C29A O21 . . . . 4(7) ?
C27A O211 C212 O213 . . . . -12(5) ?
O211 C212 O213 C23B . . . . 8(5) ?
C212 O213 C23B C214 . . . . -177(3) ?
C212 O213 C23B C27A . . . . -2(6) ?
C27A C23B C214 C215 . . . . 2(2) ?
O213 C23B C214 C215 . . . . 177(5) ?
C23B C214 C215 C216 . . . . -2(3) ?
C23B C214 C215 C26 . . . . -179.3(12) ?
N25 C26 C215 C216 . . . . 180(2) ?
C27 C26 C215 C216 . . . . 56(2) ?
N25 C26 C215 C214 . . . . -3(2) ?
C27 C26 C215 C214 . . . . -127(2) ?
C214 C215 C216 C217 . . . . 4(5) ?
C26 C215 C216 C217 . . . . -180(4) ?
C215 C216 C217 C27A . . . . -4(6) ?
C216 C217 C27A C23B . . . . 4(6) ?
C216 C217 C27A O211 . . . . -167(6) ?
C214 C23B C27A C217 . . . . -3(5) ?
O213 C23B C27A C217 . . . . -179(5) ?
C214 C23B C27A O211 . . . . 169(4) ?
O213 C23B C27A O211 . . . . -6(5) ?
C212 O211 C27A C217 . . . . -177(4) ?
C212 O211 C27A C23B . . . . 11(4) ?
